data_1513381
loop_
_publ_author_name
'Husmann, Ralph'
'Wertz, Sebastian'
'Daniliuc, Constantin G.'
'Sch\"afer, Sascha W.'
'McArdle, Ciar\'an B.'
'Studer, Armido'

_publ_section_title
;
 UV--Vis Monitoring of Radical Polymerizations by Spin Trapping with
 Chromophoric Nitrones
;
_journal_issue 3
_journal_name_full Macromolecules
_journal_page_first 993
_journal_paper_doi 10.1021/ma4025174
_journal_volume 47
_journal_year 2014
_chemical_formula_sum 'C18 H13 N O'
_chemical_formula_weight 259.29
_chemical_name_systematic
; 
 ? 
;
_space_group_IT_number 2
_symmetry_cell_setting triclinic
_symmetry_space_group_name_Hall '-P 1'
_symmetry_space_group_name_H-M 'P -1'
_atom_sites_solution_hydrogens geom
_atom_sites_solution_primary direct
_atom_sites_solution_secondary difmap
_audit_creation_method SHELXL-97
_cell_angle_alpha 104.855(3)
_cell_angle_beta 98.818(3)
_cell_angle_gamma 90.340(6)
_cell_formula_units_Z 8
_cell_length_a 9.8789(8)
_cell_length_b 12.1070(7)
_cell_length_c 23.0938(6)
_cell_measurement_reflns_used 8175
_cell_measurement_temperature 223(2)
_cell_measurement_theta_max 68.25
_cell_measurement_theta_min 0.88
_cell_volume 2635.3(3)
_computing_cell_refinement 'Collect (Nonius B.V., 1998)'
_computing_data_collection 'Collect (Nonius B.V., 1998)'
_computing_data_reduction 'Denzo-SMN (Otwinowski & Minor, 1997)'
_computing_molecular_graphics 'XP (BrukerAXS, 2000)'
_computing_publication_material 'SHELXL-97 (Sheldrick, 1997)'
_computing_structure_refinement 'SHELXL-97 (Sheldrick, 1997)'
_computing_structure_solution 'SHELXS-97 (Sheldrick, 1990)'
_diffrn_ambient_temperature 223(2)
_diffrn_measured_fraction_theta_full 0.954
_diffrn_measured_fraction_theta_max 0.954
_diffrn_measurement_device_type 'Nonius KappaCCD APEXII'
_diffrn_measurement_method '\w and \f scans'
_diffrn_radiation_monochromator graphite
_diffrn_radiation_source 'fine-focus sealed tube'
_diffrn_radiation_type CuK\a
_diffrn_radiation_wavelength 1.54178
_diffrn_reflns_av_R_equivalents 0.039
_diffrn_reflns_av_sigmaI/netI 0.0287
_diffrn_reflns_limit_h_max 0
_diffrn_reflns_limit_h_min -11
_diffrn_reflns_limit_k_max 13
_diffrn_reflns_limit_k_min -13
_diffrn_reflns_limit_l_max 27
_diffrn_reflns_limit_l_min -26
_diffrn_reflns_number 31282
_diffrn_reflns_theta_full 66.98
_diffrn_reflns_theta_max 66.98
_diffrn_reflns_theta_min 2.01
_exptl_absorpt_coefficient_mu 0.639
_exptl_absorpt_correction_T_max 0.9273
_exptl_absorpt_correction_T_min 0.8618
_exptl_absorpt_correction_type multi-scan
_exptl_absorpt_process_details 'Denzo (Otwinowski, Borek, Majewsk & Minor, 2003)'
_exptl_crystal_colour colourless
_exptl_crystal_density_diffrn 1.307
_exptl_crystal_density_method 'not measured'
_exptl_crystal_description prism
_exptl_crystal_F_000 1088
_exptl_crystal_size_max 0.24
_exptl_crystal_size_mid 0.14
_exptl_crystal_size_min 0.12
_refine_diff_density_max 0.176
_refine_diff_density_min -0.192
_refine_diff_density_rms 0.036
_refine_ls_extinction_method none
_refine_ls_goodness_of_fit_ref 1.040
_refine_ls_hydrogen_treatment constr
_refine_ls_matrix_type full
_refine_ls_number_parameters 725
_refine_ls_number_reflns 8979
_refine_ls_number_restraints 6
_refine_ls_restrained_S_all 1.042
_refine_ls_R_factor_all 0.0624
_refine_ls_R_factor_gt 0.0514
_refine_ls_shift/su_max 0.000
_refine_ls_shift/su_mean 0.000
_refine_ls_structure_factor_coef Fsqd
_refine_ls_weighting_details 'calc w=1/[\s^2^(Fo^2^)+(0.0654P)^2^+0.8022P] where P=(Fo^2^+2Fc^2^)/3'
_refine_ls_weighting_scheme calc
_refine_ls_wR_factor_gt 0.1335
_refine_ls_wR_factor_ref 0.1422
_reflns_number_gt 7377
_reflns_number_total 8979
_reflns_threshold_expression >2sigma(I)
_cod_data_source_file ma4025174_si_003.cif
_cod_data_source_block stu6885
_cod_original_sg_symbol_H-M P-1
_cod_database_code 1513381

loop_
_symmetry_equiv_pos_as_xyz
'x, y, z'
'-x, -y, -z'

loop_
_atom_site_label
_atom_site_type_symbol
_atom_site_fract_x
_atom_site_fract_y
_atom_site_fract_z
_atom_site_U_iso_or_equiv
_atom_site_adp_type
_atom_site_occupancy
_atom_site_symmetry_multiplicity
_atom_site_calc_flag
_atom_site_refinement_flags
O1A O 0.08328(17) -0.07590(14) -0.15836(7) 0.0865(5) Uani 1 1 d .
N1A N 0.1929(2) -0.14948(18) -0.18251(8) 0.0815(6) Uani 1 1 d .
C1A C 0.1907(2) -0.10954(17) -0.12003(9) 0.0598(5) Uani 1 1 d .
H1A H 0.1650 -0.1677 -0.0998 0.072 Uiso 1 1 calc R
C2A C 0.29357(19) -0.01831(15) -0.08242(8) 0.0488(4) Uani 1 1 d .
C3A C 0.3917(2) 0.02378(17) -0.10924(9) 0.0560(5) Uani 1 1 d .
H3A H 0.3942 -0.0077 -0.1507 0.067 Uiso 1 1 calc R
C4A C 0.4855(2) 0.11060(17) -0.07660(9) 0.0558(5) Uani 1 1 d .
H4A H 0.5515 0.1368 -0.0959 0.067 Uiso 1 1 calc R
C5A C 0.48344(18) 0.15989(14) -0.01525(8) 0.0460(4) Uani 1 1 d .
C6A C 0.57820(19) 0.25088(15) 0.02025(10) 0.0554(5) Uani 1 1 d .
H6A H 0.6455 0.2776 0.0018 0.066 Uiso 1 1 calc R
C7A C 0.5737(2) 0.29892(15) 0.07894(10) 0.0569(5) Uani 1 1 d .
H7A H 0.6374 0.3588 0.1006 0.068 Uiso 1 1 calc R
C8A C 0.47385(19) 0.26092(15) 0.10942(9) 0.0523(5) Uani 1 1 d .
C9A C 0.4642(2) 0.31097(18) 0.16983(10) 0.0666(6) Uani 1 1 d .
H9A H 0.5255 0.3722 0.1921 0.080 Uiso 1 1 calc R
C10A C 0.3668(3) 0.2729(2) 0.19789(10) 0.0735(6) Uani 1 1 d .
H10A H 0.3618 0.3086 0.2387 0.088 Uiso 1 1 calc R
C11A C 0.2759(2) 0.18220(19) 0.16619(9) 0.0667(6) Uani 1 1 d .
H11A H 0.2105 0.1564 0.1859 0.080 Uiso 1 1 calc R
C12A C 0.28024(19) 0.12839(15) 0.10504(8) 0.0503(4) Uani 1 1 d .
C13A C 0.1877(2) 0.03611(16) 0.07026(9) 0.0546(5) Uani 1 1 d .
H13A H 0.1222 0.0082 0.0892 0.066 Uiso 1 1 calc R
C14A C 0.19112(18) -0.01224(15) 0.01127(9) 0.0505(4) Uani 1 1 d .
H14A H 0.1284 -0.0731 -0.0099 0.061 Uiso 1 1 calc R
C15A C 0.28901(17) 0.02712(13) -0.02044(8) 0.0426(4) Uani 1 1 d .
C16A C 0.38439(16) 0.11769(13) 0.01333(8) 0.0410(4) Uani 1 1 d .
C17A C 0.37963(17) 0.16876(14) 0.07603(8) 0.0441(4) Uani 1 1 d .
C18A C 0.1314(3) -0.2666(2) -0.20903(13) 0.1023(10) Uani 1 1 d U
H18A H 0.2027 -0.3214 -0.2089 0.153 Uiso 1 1 calc R
H18B H 0.0872 -0.2737 -0.2504 0.153 Uiso 1 1 calc R
H18C H 0.0641 -0.2816 -0.1852 0.153 Uiso 1 1 calc R
O1B O 0.92132(16) 0.07566(14) 0.66341(8) 0.0809(5) Uani 1 1 d .
N1B N 0.81432(19) 0.00733(16) 0.68027(8) 0.0679(5) Uani 1 1 d .
C1B C 0.8229(2) 0.00237(17) 0.61918(9) 0.0575(5) Uani 1 1 d .
H1B H 0.8578 -0.0691 0.5958 0.069 Uiso 1 1 calc R
C2B C 0.71730(19) 0.05830(15) 0.58385(9) 0.0497(4) Uani 1 1 d .
C3B C 0.6224(2) 0.12543(16) 0.61336(9) 0.0566(5) Uani 1 1 d .
H3B H 0.6239 0.1329 0.6550 0.068 Uiso 1 1 calc R
C4B C 0.5258(2) 0.18154(15) 0.58314(9) 0.0548(5) Uani 1 1 d .
H4B H 0.4621 0.2257 0.6042 0.066 Uiso 1 1 calc R
C5B C 0.52201(18) 0.17316(14) 0.52153(8) 0.0466(4) Uani 1 1 d .
C6B C 0.42429(19) 0.23005(14) 0.48833(10) 0.0534(5) Uani 1 1 d .
H6B H 0.3585 0.2734 0.5083 0.064 Uiso 1 1 calc R
C7B C 0.4241(2) 0.22315(15) 0.42942(10) 0.0572(5) Uani 1 1 d .
H7B H 0.3576 0.2611 0.4090 0.069 Uiso 1 1 calc R
C8B C 0.5227(2) 0.15945(15) 0.39693(9) 0.0538(5) Uani 1 1 d .
C9B C 0.5295(3) 0.1556(2) 0.33655(10) 0.0731(6) Uani 1 1 d .
H9B H 0.4660 0.1951 0.3157 0.088 Uiso 1 1 calc R
C10B C 0.6272(3) 0.0951(2) 0.30687(11) 0.0821(7) Uani 1 1 d .
H10B H 0.6307 0.0951 0.2664 0.098 Uiso 1 1 calc R
C11B C 0.7197(3) 0.03445(19) 0.33573(10) 0.0713(6) Uani 1 1 d .
H11B H 0.7851 -0.0073 0.3147 0.086 Uiso 1 1 calc R
C12B C 0.7175(2) 0.03442(15) 0.39658(9) 0.0547(5) Uani 1 1 d .
C13B C 0.8109(2) -0.02744(16) 0.42858(9) 0.0563(5) Uani 1 1 d .
H13B H 0.8743 -0.0729 0.4079 0.068 Uiso 1 1 calc R
C14B C 0.81066(19) -0.02238(15) 0.48716(9) 0.0523(4) Uani 1 1 d .
H14B H 0.8738 -0.0646 0.5064 0.063 Uiso 1 1 calc R
C15B C 0.71647(17) 0.04595(13) 0.52172(8) 0.0446(4) Uani 1 1 d .
C16B C 0.61868(17) 0.10540(13) 0.49037(8) 0.0427(4) Uani 1 1 d .
C17B C 0.61956(18) 0.09892(14) 0.42802(8) 0.0467(4) Uani 1 1 d .
C18B C 0.8826(3) -0.0861(2) 0.70133(11) 0.0774(7) Uani 1 1 d .
H18D H 0.8157 -0.1477 0.6972 0.116 Uiso 1 1 calc R
H18E H 0.9238 -0.0580 0.7436 0.116 Uiso 1 1 calc R
H18F H 0.9533 -0.1141 0.6771 0.116 Uiso 1 1 calc R
N1C N 0.82428(19) 0.53031(17) 0.68572(8) 0.0707(5) Uani 1 1 d .
O1C O 0.69487(16) 0.57684(14) 0.66019(7) 0.0772(5) Uani 1 1 d .
C1C C 0.7772(2) 0.50571(17) 0.62230(8) 0.0561(5) Uani 1 1 d .
H1C H 0.7392 0.4268 0.6028 0.067 Uiso 1 1 calc R
C2C C 0.85105(18) 0.55963(14) 0.58434(8) 0.0475(4) Uani 1 1 d .
C3C C 0.9696(2) 0.62836(16) 0.61091(9) 0.0558(5) Uani 1 1 d .
H3C H 1.0033 0.6376 0.6523 0.067 Uiso 1 1 calc R
C4C C 1.0381(2) 0.68304(15) 0.57769(9) 0.0555(5) Uani 1 1 d .
H4C H 1.1179 0.7287 0.5968 0.067 Uiso 1 1 calc R
C5C C 0.99142(18) 0.67195(14) 0.51647(9) 0.0473(4) Uani 1 1 d .
C6C C 1.06003(19) 0.72794(15) 0.48070(10) 0.0555(5) Uani 1 1 d .
H6C H 1.1399 0.7739 0.4991 0.067 Uiso 1 1 calc R
C7C C 1.0135(2) 0.71650(15) 0.42165(10) 0.0562(5) Uani 1 1 d .
H7C H 1.0611 0.7548 0.3997 0.067 Uiso 1 1 calc R
C8C C 0.89242(19) 0.64690(15) 0.39128(9) 0.0505(4) Uani 1 1 d .
C9C C 0.8423(2) 0.63240(18) 0.32998(10) 0.0642(5) Uani 1 1 d .
H9C H 0.8884 0.6696 0.3071 0.077 Uiso 1 1 calc R
C10C C 0.7260(3) 0.5643(2) 0.30233(10) 0.0731(6) Uani 1 1 d .
H10C H 0.6937 0.5557 0.2609 0.088 Uiso 1 1 calc R
C11C C 0.6567(2) 0.50853(19) 0.33496(9) 0.0649(5) Uani 1 1 d .
H11C H 0.5775 0.4625 0.3155 0.078 Uiso 1 1 calc R
C12C C 0.70297(18) 0.51972(15) 0.39651(8) 0.0491(4) Uani 1 1 d .
C13C C 0.63421(19) 0.46348(15) 0.43180(8) 0.0513(4) Uani 1 1 d .
H13C H 0.5547 0.4172 0.4131 0.062 Uiso 1 1 calc R
C14C C 0.68018(18) 0.47485(15) 0.49130(8) 0.0485(4) Uani 1 1 d .
H14C H 0.6320 0.4363 0.5129 0.058 Uiso 1 1 calc R
C15C C 0.80077(17) 0.54437(13) 0.52236(8) 0.0429(4) Uani 1 1 d .
C16C C 0.87172(17) 0.60156(13) 0.48811(8) 0.0427(4) Uani 1 1 d .
C17C C 0.82226(17) 0.58923(13) 0.42533(8) 0.0450(4) Uani 1 1 d .
C18C C 0.7864(3) 0.4411(2) 0.71380(12) 0.0889(8) Uani 1 1 d .
H18G H 0.7058 0.3973 0.6892 0.133 Uiso 1 1 calc R
H18H H 0.7667 0.4765 0.7541 0.133 Uiso 1 1 calc R
H18I H 0.8617 0.3908 0.7166 0.133 Uiso 1 1 calc R
N1D N 0.8066(2) 0.66863(15) 0.18301(8) 0.0702(5) Uani 1 1 d .
O1D O 0.67762(17) 0.59530(13) 0.15731(7) 0.0755(4) Uani 1 1 d .
C1D C 0.7658(2) 0.62470(17) 0.11990(9) 0.0589(5) Uani 1 1 d .
H1D H 0.7310 0.6812 0.0976 0.071 Uiso 1 1 calc R
C2D C 0.84275(19) 0.53074(15) 0.08609(9) 0.0513(4) Uani 1 1 d .
C3D C 0.9549(2) 0.48875(17) 0.11659(10) 0.0600(5) Uani 1 1 d .
H3D H 0.9818 0.5208 0.1585 0.072 Uiso 1 1 calc R
C4D C 1.0276(2) 0.40073(17) 0.08665(10) 0.0612(5) Uani 1 1 d .
H4D H 1.1039 0.3748 0.1082 0.073 Uiso 1 1 calc R
C5D C 0.98912(18) 0.35025(15) 0.02507(9) 0.0516(5) Uani 1 1 d .
C6D C 1.0619(2) 0.25900(16) -0.00797(11) 0.0611(5) Uani 1 1 d .
H6D H 1.1400 0.2333 0.0126 0.073 Uiso 1 1 calc R
C7D C 1.0221(2) 0.20970(16) -0.06692(11) 0.0624(5) Uani 1 1 d .
H7D H 1.0723 0.1500 -0.0868 0.075 Uiso 1 1 calc R
C8D C 0.9043(2) 0.24587(16) -0.10063(10) 0.0583(5) Uani 1 1 d .
C9D C 0.8589(3) 0.1944(2) -0.16178(11) 0.0756(6) Uani 1 1 d .
H9D H 0.9068 0.1337 -0.1824 0.091 Uiso 1 1 calc R
C10D C 0.7452(3) 0.2311(2) -0.19247(11) 0.0866(8) Uani 1 1 d .
H10D H 0.7161 0.1950 -0.2338 0.104 Uiso 1 1 calc R
C11D C 0.6731(3) 0.3200(2) -0.16363(10) 0.0743(6) Uani 1 1 d .
H11D H 0.5956 0.3440 -0.1854 0.089 Uiso 1 1 calc R
C12D C 0.7141(2) 0.37502(16) -0.10211(9) 0.0542(5) Uani 1 1 d .
C13D C 0.6427(2) 0.46729(16) -0.07019(9) 0.0560(5) Uani 1 1 d .
H13D H 0.5653 0.4931 -0.0912 0.067 Uiso 1 1 calc R
C14D C 0.68279(19) 0.51824(16) -0.01101(9) 0.0523(4) Uani 1 1 d .
H14D H 0.6331 0.5791 0.0082 0.063 Uiso 1 1 calc R
C15D C 0.80017(17) 0.48206(14) 0.02381(8) 0.0457(4) Uani 1 1 d .
C16D C 0.87370(17) 0.39059(14) -0.00705(8) 0.0453(4) Uani 1 1 d .
C17D C 0.83076(18) 0.33759(14) -0.06978(9) 0.0489(4) Uani 1 1 d .
C18D C 0.7665(3) 0.7869(2) 0.20644(12) 0.0899(8) Uani 1 1 d .
H18J H 0.8436 0.8396 0.2104 0.135 Uiso 1 1 calc R
H18K H 0.7388 0.7951 0.2458 0.135 Uiso 1 1 calc R
H18L H 0.6905 0.8036 0.1785 0.135 Uiso 1 1 calc R

loop_
_atom_site_aniso_label
_atom_site_aniso_U_11
_atom_site_aniso_U_22
_atom_site_aniso_U_33
_atom_site_aniso_U_23
_atom_site_aniso_U_13
_atom_site_aniso_U_12
O1A 0.0754(10) 0.0779(10) 0.0841(11) 0.0020(8) -0.0234(9) 0.0244(8)
N1A 0.0848(14) 0.0869(14) 0.0570(11) -0.0040(10) 0.0014(10) 0.0059(11)
C1A 0.0626(12) 0.0560(11) 0.0538(11) 0.0091(9) -0.0035(9) 0.0107(9)
C2A 0.0499(10) 0.0432(9) 0.0518(10) 0.0127(8) 0.0022(8) 0.0121(8)
C3A 0.0661(12) 0.0558(11) 0.0472(10) 0.0150(9) 0.0089(9) 0.0168(9)
C4A 0.0582(11) 0.0577(11) 0.0616(12) 0.0271(9) 0.0207(9) 0.0147(9)
C5A 0.0437(9) 0.0383(9) 0.0608(11) 0.0208(8) 0.0099(8) 0.0088(7)
C6A 0.0462(10) 0.0438(10) 0.0801(14) 0.0234(9) 0.0101(9) 0.0027(8)
C7A 0.0496(11) 0.0386(9) 0.0793(14) 0.0173(9) -0.0030(10) -0.0013(8)
C8A 0.0537(11) 0.0393(9) 0.0594(11) 0.0120(8) -0.0034(9) 0.0089(8)
C9A 0.0786(15) 0.0537(12) 0.0576(12) 0.0055(10) -0.0045(11) 0.0079(10)
C10A 0.0940(17) 0.0694(14) 0.0503(12) 0.0065(10) 0.0062(12) 0.0174(13)
C11A 0.0797(15) 0.0702(13) 0.0580(12) 0.0241(11) 0.0224(11) 0.0153(11)
C12A 0.0522(10) 0.0503(10) 0.0518(11) 0.0181(8) 0.0099(8) 0.0105(8)
C13A 0.0513(11) 0.0542(11) 0.0653(12) 0.0236(9) 0.0172(9) 0.0053(8)
C14A 0.0431(9) 0.0431(9) 0.0653(12) 0.0164(8) 0.0046(8) 0.0007(7)
C15A 0.0387(9) 0.0370(8) 0.0517(10) 0.0138(7) 0.0022(7) 0.0074(7)
C16A 0.0383(9) 0.0363(8) 0.0499(10) 0.0153(7) 0.0047(7) 0.0083(7)
C17A 0.0447(9) 0.0373(8) 0.0504(10) 0.0142(7) 0.0028(7) 0.0082(7)
C18A 0.107(2) 0.0805(17) 0.0830(18) -0.0222(14) -0.0224(15) 0.0095(15)
O1B 0.0696(10) 0.0780(10) 0.0919(12) 0.0352(9) -0.0186(8) -0.0156(8)
N1B 0.0743(12) 0.0690(11) 0.0614(11) 0.0212(9) 0.0062(9) 0.0091(9)
C1B 0.0606(12) 0.0541(11) 0.0550(11) 0.0120(9) 0.0039(9) 0.0040(9)
C2B 0.0483(10) 0.0403(9) 0.0587(11) 0.0123(8) 0.0045(8) 0.0007(7)
C3B 0.0627(12) 0.0519(11) 0.0533(11) 0.0115(9) 0.0081(9) 0.0007(9)
C4B 0.0549(11) 0.0454(10) 0.0634(12) 0.0080(9) 0.0177(9) 0.0058(8)
C5B 0.0435(9) 0.0328(8) 0.0614(11) 0.0085(7) 0.0080(8) 0.0007(7)
C6B 0.0455(10) 0.0377(9) 0.0755(14) 0.0130(9) 0.0075(9) 0.0065(7)
C7B 0.0521(11) 0.0410(10) 0.0762(14) 0.0186(9) -0.0025(10) 0.0042(8)
C8B 0.0583(11) 0.0419(10) 0.0578(11) 0.0130(8) -0.0009(9) -0.0016(8)
C9B 0.0887(17) 0.0672(14) 0.0608(13) 0.0195(11) -0.0013(12) 0.0049(12)
C10B 0.106(2) 0.0828(16) 0.0535(13) 0.0150(12) 0.0070(13) 0.0045(15)
C11B 0.0847(16) 0.0654(13) 0.0581(13) 0.0019(10) 0.0184(11) 0.0014(11)
C12B 0.0558(11) 0.0436(10) 0.0593(12) 0.0038(8) 0.0096(9) 0.0002(8)
C13B 0.0522(11) 0.0470(10) 0.0666(13) 0.0057(9) 0.0149(9) 0.0073(8)
C14B 0.0439(10) 0.0418(9) 0.0689(13) 0.0125(8) 0.0054(9) 0.0072(7)
C15B 0.0402(9) 0.0351(8) 0.0566(11) 0.0106(7) 0.0040(8) -0.0008(7)
C16B 0.0395(9) 0.0315(8) 0.0546(10) 0.0082(7) 0.0054(7) -0.0013(7)
C17B 0.0474(10) 0.0360(9) 0.0527(10) 0.0066(7) 0.0043(8) -0.0024(7)
C18B 0.0915(17) 0.0733(15) 0.0695(14) 0.0307(12) -0.0021(12) 0.0105(13)
N1C 0.0726(12) 0.0878(13) 0.0535(10) 0.0237(9) 0.0059(9) 0.0128(10)
O1C 0.0784(10) 0.0950(11) 0.0686(9) 0.0291(8) 0.0294(8) 0.0376(9)
C1C 0.0596(12) 0.0583(11) 0.0498(11) 0.0113(9) 0.0117(9) 0.0113(9)
C2C 0.0480(10) 0.0410(9) 0.0510(10) 0.0076(8) 0.0072(8) 0.0099(7)
C3C 0.0570(11) 0.0496(10) 0.0529(11) 0.0045(8) -0.0007(9) 0.0083(9)
C4C 0.0491(10) 0.0422(10) 0.0659(12) 0.0034(9) -0.0011(9) -0.0004(8)
C5C 0.0425(9) 0.0332(8) 0.0631(11) 0.0077(8) 0.0071(8) 0.0062(7)
C6C 0.0452(10) 0.0378(9) 0.0831(15) 0.0152(9) 0.0100(9) 0.0012(7)
C7C 0.0527(11) 0.0410(10) 0.0810(14) 0.0219(9) 0.0194(10) 0.0049(8)
C8C 0.0528(11) 0.0397(9) 0.0631(12) 0.0164(8) 0.0162(9) 0.0088(8)
C9C 0.0733(14) 0.0635(12) 0.0638(13) 0.0267(10) 0.0183(11) 0.0053(11)
C10C 0.0858(16) 0.0818(15) 0.0523(12) 0.0212(11) 0.0070(11) -0.0012(13)
C11C 0.0680(13) 0.0676(13) 0.0545(12) 0.0129(10) 0.0017(10) -0.0070(10)
C12C 0.0492(10) 0.0446(9) 0.0514(10) 0.0097(8) 0.0064(8) 0.0018(8)
C13C 0.0473(10) 0.0475(10) 0.0554(11) 0.0087(8) 0.0049(8) -0.0043(8)
C14C 0.0463(10) 0.0426(9) 0.0577(11) 0.0128(8) 0.0121(8) 0.0006(7)
C15C 0.0410(9) 0.0358(8) 0.0500(10) 0.0071(7) 0.0087(7) 0.0076(7)
C16C 0.0407(9) 0.0323(8) 0.0533(10) 0.0067(7) 0.0092(7) 0.0071(7)
C17C 0.0440(9) 0.0353(8) 0.0553(11) 0.0099(7) 0.0100(8) 0.0065(7)
C18C 0.0994(19) 0.109(2) 0.0764(16) 0.0494(15) 0.0246(14) 0.0252(16)
N1D 0.0871(13) 0.0574(10) 0.0598(11) 0.0091(8) 0.0028(9) 0.0035(9)
O1D 0.0792(10) 0.0730(10) 0.0716(10) 0.0071(8) 0.0239(8) -0.0075(8)
C1D 0.0689(13) 0.0547(11) 0.0553(12) 0.0175(9) 0.0107(10) 0.0056(9)
C2D 0.0520(10) 0.0435(9) 0.0606(12) 0.0186(8) 0.0076(9) 0.0002(8)
C3D 0.0637(12) 0.0531(11) 0.0624(12) 0.0202(9) -0.0008(10) -0.0026(9)
C4D 0.0525(11) 0.0538(11) 0.0786(14) 0.0284(10) -0.0049(10) 0.0044(9)
C5D 0.0437(10) 0.0401(9) 0.0761(13) 0.0260(9) 0.0067(9) 0.0017(7)
C6D 0.0466(11) 0.0453(10) 0.0982(17) 0.0299(11) 0.0126(10) 0.0107(8)
C7D 0.0594(12) 0.0406(10) 0.0938(17) 0.0216(10) 0.0254(11) 0.0126(9)
C8D 0.0623(12) 0.0447(10) 0.0739(14) 0.0196(9) 0.0225(10) 0.0075(9)
C9D 0.0934(18) 0.0593(13) 0.0744(15) 0.0108(11) 0.0247(13) 0.0146(12)
C10D 0.113(2) 0.0815(16) 0.0603(14) 0.0083(12) 0.0141(14) 0.0161(15)
C11D 0.0831(16) 0.0788(15) 0.0606(13) 0.0218(11) 0.0038(11) 0.0134(12)
C12D 0.0557(11) 0.0509(10) 0.0606(12) 0.0217(9) 0.0107(9) 0.0057(8)
C13D 0.0491(11) 0.0561(11) 0.0652(13) 0.0231(9) 0.0037(9) 0.0099(8)
C14D 0.0467(10) 0.0457(10) 0.0692(13) 0.0208(9) 0.0133(9) 0.0114(8)
C15D 0.0425(9) 0.0389(9) 0.0598(11) 0.0195(8) 0.0094(8) 0.0019(7)
C16D 0.0409(9) 0.0373(9) 0.0636(11) 0.0220(8) 0.0113(8) 0.0027(7)
C17D 0.0490(10) 0.0398(9) 0.0632(12) 0.0198(8) 0.0146(8) 0.0028(8)
C18D 0.119(2) 0.0599(14) 0.0836(17) 0.0027(12) 0.0219(16) 0.0114(14)

loop_
_atom_type_symbol
_atom_type_description
_atom_type_scat_dispersion_real
_atom_type_scat_dispersion_imag
_atom_type_scat_source
C C 0.0181 0.0091 'International Tables Vol C Tables 4.2.6.8 and 6.1.1.4'
H H 0.0000 0.0000 'International Tables Vol C Tables 4.2.6.8 and 6.1.1.4'
N N 0.0311 0.0180 'International Tables Vol C Tables 4.2.6.8 and 6.1.1.4'
O O 0.0492 0.0322 'International Tables Vol C Tables 4.2.6.8 and 6.1.1.4'

loop_
_geom_angle_atom_site_label_1
_geom_angle_atom_site_label_2
_geom_angle_atom_site_label_3
_geom_angle
C1A O1A N1A 57.86(12)
C1A N1A C18A 113.4(2)
C1A N1A O1A 58.10(12)
C18A N1A O1A 107.5(2)
N1A C1A O1A 64.04(13)
N1A C1A C2A 119.3(2)
O1A C1A C2A 116.99(17)
N1A C1A H1A 115.6
O1A C1A H1A 115.6
C2A C1A H1A 115.6
C3A C2A C15A 119.88(17)
C3A C2A C1A 119.81(17)
C15A C2A C1A 120.29(17)
C4A C3A C2A 121.65(18)
C4A C3A H3A 119.2
C2A C3A H3A 119.2
C3A C4A C5A 120.58(18)
C3A C4A H4A 119.7
C5A C4A H4A 119.7
C4A C5A C16A 118.78(17)
C4A C5A C6A 122.45(17)
C16A C5A C6A 118.76(17)
C7A C6A C5A 121.92(18)
C7A C6A H6A 119.0
C5A C6A H6A 119.0
C6A C7A C8A 121.34(17)
C6A C7A H7A 119.3
C8A C7A H7A 119.3
C9A C8A C17A 118.77(19)
C9A C8A C7A 122.75(19)
C17A C8A C7A 118.47(17)
C10A C9A C8A 121.5(2)
C10A C9A H9A 119.3
C8A C9A H9A 119.3
C9A C10A C11A 120.3(2)
C9A C10A H10A 119.8
C11A C10A H10A 119.8
C10A C11A C12A 120.9(2)
C10A C11A H11A 119.6
C12A C11A H11A 119.6
C11A C12A C17A 118.67(18)
C11A C12A C13A 122.97(18)
C17A C12A C13A 118.35(16)
C14A C13A C12A 122.04(17)
C14A C13A H13A 119.0
C12A C13A H13A 119.0
C13A C14A C15A 121.59(17)
C13A C14A H14A 119.2
C15A C14A H14A 119.2
C2A C15A C16A 118.76(16)
C2A C15A C14A 123.56(16)
C16A C15A C14A 117.67(16)
C5A C16A C15A 120.32(16)
C5A C16A C17A 119.37(15)
C15A C16A C17A 120.30(15)
C12A C17A C8A 119.87(17)
C12A C17A C16A 120.02(16)
C8A C17A C16A 120.11(16)
N1A C18A H18A 109.5
N1A C18A H18B 109.5
H18A C18A H18B 109.5
N1A C18A H18C 109.5
H18A C18A H18C 109.5
H18B C18A H18C 109.5
C1B O1B N1B 58.04(12)
C1B N1B C18B 113.33(18)
C1B N1B O1B 58.07(12)
C18B N1B O1B 107.56(17)
N1B C1B O1B 63.89(13)
N1B C1B C2B 119.40(18)
O1B C1B C2B 116.74(16)
N1B C1B H1B 115.6
O1B C1B H1B 115.6
C2B C1B H1B 115.6
C3B C2B C15B 120.00(17)
C3B C2B C1B 119.53(17)
C15B C2B C1B 120.44(16)
C4B C3B C2B 121.66(18)
C4B C3B H3B 119.2
C2B C3B H3B 119.2
C3B C4B C5B 120.48(17)
C3B C4B H4B 119.8
C5B C4B H4B 119.8
C4B C5B C16B 118.89(16)
C4B C5B C6B 122.53(17)
C16B C5B C6B 118.57(17)
C7B C6B C5B 121.73(18)
C7B C6B H6B 119.1
C5B C6B H6B 119.1
C6B C7B C8B 121.51(17)
C6B C7B H7B 119.2
C8B C7B H7B 119.2
C9B C8B C17B 118.74(19)
C9B C8B C7B 122.81(19)
C17B C8B C7B 118.44(18)
C10B C9B C8B 121.4(2)
C10B C9B H9B 119.3
C8B C9B H9B 119.3
C9B C10B C11B 120.7(2)
C9B C10B H10B 119.7
C11B C10B H10B 119.7
C10B C11B C12B 120.6(2)
C10B C11B H11B 119.7
C12B C11B H11B 119.7
C11B C12B C17B 119.10(19)
C11B C12B C13B 122.86(19)
C17B C12B C13B 118.03(18)
C14B C13B C12B 121.81(17)
C14B C13B H13B 119.1
C12B C13B H13B 119.1
C13B C14B C15B 122.09(17)
C13B C14B H14B 119.0
C15B C14B H14B 119.0
C2B C15B C16B 118.72(16)
C2B C15B C14B 123.93(16)
C16B C15B C14B 117.34(16)
C5B C16B C17B 119.75(16)
C5B C16B C15B 120.22(16)
C17B C16B C15B 120.02(15)
C12B C17B C16B 120.63(16)
C12B C17B C8B 119.43(17)
C16B C17B C8B 119.93(16)
N1B C18B H18D 109.5
N1B C18B H18E 109.5
H18D C18B H18E 109.5
N1B C18B H18F 109.5
H18D C18B H18F 109.5
H18E C18B H18F 109.5
C1C N1C C18C 114.1(2)
C1C N1C O1C 58.04(11)
C18C N1C O1C 108.08(18)
C1C O1C N1C 58.18(11)
O1C C1C N1C 63.78(12)
O1C C1C C2C 117.07(16)
N1C C1C C2C 119.31(18)
O1C C1C H1C 115.6
N1C C1C H1C 115.6
C2C C1C H1C 115.6
C3C C2C C15C 119.71(17)
C3C C2C C1C 119.59(17)
C15C C2C C1C 120.68(16)
C4C C3C C2C 121.29(18)
C4C C3C H3C 119.4
C2C C3C H3C 119.4
C3C C4C C5C 121.19(17)
C3C C4C H4C 119.4
C5C C4C H4C 119.4
C4C C5C C16C 118.71(17)
C4C C5C C6C 122.58(17)
C16C C5C C6C 118.71(17)
C7C C6C C5C 121.83(18)
C7C C6C H6C 119.1
C5C C6C H6C 119.1
C6C C7C C8C 121.32(18)
C6C C7C H7C 119.3
C8C C7C H7C 119.3
C9C C8C C17C 118.92(18)
C9C C8C C7C 122.71(18)
C17C C8C C7C 118.37(17)
C10C C9C C8C 121.00(19)
C10C C9C H9C 119.5
C8C C9C H9C 119.5
C9C C10C C11C 120.6(2)
C9C C10C H10C 119.7
C11C C10C H10C 119.7
C10C C11C C12C 120.8(2)
C10C C11C H11C 119.6
C12C C11C H11C 119.6
C11C C12C C17C 119.16(18)
C11C C12C C13C 122.44(17)
C17C C12C C13C 118.41(16)
C14C C13C C12C 121.85(17)
C14C C13C H13C 119.1
C12C C13C H13C 119.1
C13C C14C C15C 121.63(17)
C13C C14C H14C 119.2
C15C C14C H14C 119.2
C2C C15C C16C 118.86(16)
C2C C15C C14C 123.44(16)
C16C C15C C14C 117.70(16)
C5C C16C C17C 119.48(16)
C5C C16C C15C 120.24(16)
C17C C16C C15C 120.27(15)
C12C C17C C8C 119.58(17)
C12C C17C C16C 120.14(16)
C8C C17C C16C 120.28(16)
N1C C18C H18G 109.5
N1C C18C H18H 109.5
H18G C18C H18H 109.5
N1C C18C H18I 109.5
H18G C18C H18I 109.5
H18H C18C H18I 109.5
C1D N1D C18D 113.65(19)
C1D N1D O1D 58.33(12)
C18D N1D O1D 107.54(18)
C1D O1D N1D 57.68(12)
N1D C1D O1D 63.98(13)
N1D C1D C2D 119.26(18)
O1D C1D C2D 117.00(16)
N1D C1D H1D 115.6
O1D C1D H1D 115.6
C2D C1D H1D 115.6
C3D C2D C15D 119.76(18)
C3D C2D C1D 119.95(18)
C15D C2D C1D 120.27(16)
C4D C3D C2D 121.38(19)
C4D C3D H3D 119.3
C2D C3D H3D 119.3
C3D C4D C5D 120.75(18)
C3D C4D H4D 119.6
C5D C4D H4D 119.6
C4D C5D C16D 118.99(17)
C4D C5D C6D 122.69(18)
C16D C5D C6D 118.31(18)
C7D C6D C5D 122.03(18)
C7D C6D H6D 119.0
C5D C6D H6D 119.0
C6D C7D C8D 121.42(18)
C6D C7D H7D 119.3
C8D C7D H7D 119.3
C9D C8D C17D 119.12(19)
C9D C8D C7D 122.58(19)
C17D C8D C7D 118.29(19)
C10D C9D C8D 120.9(2)
C10D C9D H9D 119.6
C8D C9D H9D 119.6
C9D C10D C11D 120.9(2)
C9D C10D H10D 119.5
C11D C10D H10D 119.5
C10D C11D C12D 120.6(2)
C10D C11D H11D 119.7
C12D C11D H11D 119.7
C11D C12D C17D 119.03(18)
C11D C12D C13D 122.73(19)
C17D C12D C13D 118.24(18)
C14D C13D C12D 121.85(17)
C14D C13D H13D 119.1
C12D C13D H13D 119.1
C13D C14D C15D 121.73(17)
C13D C14D H14D 119.1
C15D C14D H14D 119.1
C2D C15D C16D 119.06(16)
C2D C15D C14D 123.42(16)
C16D C15D C14D 117.51(16)
C5D C16D C17D 119.63(16)
C5D C16D C15D 120.05(17)
C17D C16D C15D 120.31(15)
C12D C17D C16D 120.34(16)
C12D C17D C8D 119.37(18)
C16D C17D C8D 120.28(17)
N1D C18D H18J 109.5
N1D C18D H18K 109.5
H18J C18D H18K 109.5
N1D C18D H18L 109.5
H18J C18D H18L 109.5
H18K C18D H18L 109.5

loop_
_geom_bond_atom_site_label_1
_geom_bond_atom_site_label_2
_geom_bond_distance
O1A C1A 1.407(2)
O1A N1A 1.490(3)
N1A C1A 1.403(3)
N1A C18A 1.478(3)
C1A C2A 1.494(3)
C1A H1A 0.9900
C2A C3A 1.386(3)
C2A C15A 1.404(2)
C3A C4A 1.379(3)
C3A H3A 0.9400
C4A C5A 1.393(3)
C4A H4A 0.9400
C5A C16A 1.421(2)
C5A C6A 1.432(3)
C6A C7A 1.339(3)
C6A H6A 0.9400
C7A C8A 1.433(3)
C7A H7A 0.9400
C8A C9A 1.390(3)
C8A C17A 1.426(2)
C9A C10A 1.377(3)
C9A H9A 0.9400
C10A C11A 1.387(3)
C10A H10A 0.9400
C11A C12A 1.403(3)
C11A H11A 0.9400
C12A C17A 1.420(3)
C12A C13A 1.426(3)
C13A C14A 1.344(3)
C13A H13A 0.9400
C14A C15A 1.445(3)
C14A H14A 0.9400
C15A C16A 1.422(2)
C16A C17A 1.429(2)
C18A H18A 0.9700
C18A H18B 0.9700
C18A H18C 0.9700
O1B C1B 1.413(2)
O1B N1B 1.495(2)
N1B C1B 1.412(3)
N1B C18B 1.470(3)
C1B C2B 1.498(3)
C1B H1B 0.9900
C2B C3B 1.387(3)
C2B C15B 1.403(3)
C3B C4B 1.381(3)
C3B H3B 0.9400
C4B C5B 1.395(3)
C4B H4B 0.9400
C5B C16B 1.421(2)
C5B C6B 1.430(2)
C6B C7B 1.341(3)
C6B H6B 0.9400
C7B C8B 1.429(3)
C7B H7B 0.9400
C8B C9B 1.395(3)
C8B C17B 1.427(3)
C9B C10B 1.375(3)
C9B H9B 0.9400
C10B C11B 1.375(3)
C10B H10B 0.9400
C11B C12B 1.409(3)
C11B H11B 0.9400
C12B C17B 1.417(3)
C12B C13B 1.429(3)
C13B C14B 1.339(3)
C13B H13B 0.9400
C14B C15B 1.444(2)
C14B H14B 0.9400
C15B C16B 1.427(2)
C16B C17B 1.423(2)
C18B H18D 0.9700
C18B H18E 0.9700
C18B H18F 0.9700
N1C C1C 1.420(2)
N1C C18C 1.468(3)
N1C O1C 1.499(2)
O1C C1C 1.418(2)
C1C C2C 1.487(3)
C1C H1C 0.9900
C2C C3C 1.395(3)
C2C C15C 1.405(2)
C3C C4C 1.378(3)
C3C H3C 0.9400
C4C C5C 1.390(3)
C4C H4C 0.9400
C5C C16C 1.421(2)
C5C C6C 1.433(3)
C6C C7C 1.342(3)
C6C H6C 0.9400
C7C C8C 1.435(3)
C7C H7C 0.9400
C8C C9C 1.392(3)
C8C C17C 1.424(2)
C9C C10C 1.379(3)
C9C H9C 0.9400
C10C C11C 1.380(3)
C10C H10C 0.9400
C11C C12C 1.396(3)
C11C H11C 0.9400
C12C C17C 1.414(2)
C12C C13C 1.428(3)
C13C C14C 1.351(3)
C13C H13C 0.9400
C14C C15C 1.435(2)
C14C H14C 0.9400
C15C C16C 1.429(2)
C16C C17C 1.426(2)
C18C H18G 0.9700
C18C H18H 0.9700
C18C H18I 0.9700
N1D C1D 1.410(3)
N1D C18D 1.475(3)
N1D O1D 1.500(2)
O1D C1D 1.420(2)
C1D C2D 1.489(3)
C1D H1D 0.9900
C2D C3D 1.390(3)
C2D C15D 1.403(3)
C3D C4D 1.383(3)
C3D H3D 0.9400
C4D C5D 1.388(3)
C4D H4D 0.9400
C5D C16D 1.422(2)
C5D C6D 1.437(3)
C6D C7D 1.334(3)
C6D H6D 0.9400
C7D C8D 1.434(3)
C7D H7D 0.9400
C8D C9D 1.391(3)
C8D C17D 1.425(3)
C9D C10D 1.373(4)
C9D H9D 0.9400
C10D C11D 1.377(3)
C10D H10D 0.9400
C11D C12D 1.401(3)
C11D H11D 0.9400
C12D C17D 1.416(3)
C12D C13D 1.427(3)
C13D C14D 1.343(3)
C13D H13D 0.9400
C14D C15D 1.444(2)
C14D H14D 0.9400
C15D C16D 1.423(2)
C16D C17D 1.422(3)
C18D H18J 0.9700
C18D H18K 0.9700
C18D H18L 0.9700

loop_
_geom_torsion_atom_site_label_1
_geom_torsion_atom_site_label_2
_geom_torsion_atom_site_label_3
_geom_torsion_atom_site_label_4
_geom_torsion
C1A O1A N1A C18A 107.1(2)
C18A N1A C1A O1A -96.7(2)
C18A N1A C1A C2A 155.53(19)
O1A N1A C1A C2A -107.8(2)
N1A O1A C1A C2A 111.3(2)
N1A C1A C2A C3A -1.6(3)
O1A C1A C2A C3A -75.4(2)
N1A C1A C2A C15A 176.73(17)
O1A C1A C2A C15A 102.8(2)
C15A C2A C3A C4A -0.5(3)
C1A C2A C3A C4A 177.81(16)
C2A C3A C4A C5A -0.7(3)
C3A C4A C5A C16A 1.1(3)
C3A C4A C5A C6A -179.46(17)
C4A C5A C6A C7A 178.84(17)
C16A C5A C6A C7A -1.7(3)
C5A C6A C7A C8A 0.4(3)
C6A C7A C8A C9A -178.25(18)
C6A C7A C8A C17A 1.0(3)
C17A C8A C9A C10A 0.5(3)
C7A C8A C9A C10A 179.74(19)
C8A C9A C10A C11A 0.5(3)
C9A C10A C11A C12A -0.7(3)
C10A C11A C12A C17A -0.1(3)
C10A C11A C12A C13A -178.94(19)
C11A C12A C13A C14A 178.14(18)
C17A C12A C13A C14A -0.7(3)
C12A C13A C14A C15A -0.3(3)
C3A C2A C15A C16A 1.3(2)
C1A C2A C15A C16A -177.02(15)
C3A C2A C15A C14A -179.46(16)
C1A C2A C15A C14A 2.3(2)
C13A C14A C15A C2A -177.90(17)
C13A C14A C15A C16A 1.4(2)
C4A C5A C16A C15A -0.3(2)
C6A C5A C16A C15A -179.76(14)
C4A C5A C16A C17A -178.97(15)
C6A C5A C16A C17A 1.6(2)
C2A C15A C16A C5A -0.9(2)
C14A C15A C16A C5A 179.81(14)
C2A C15A C16A C17A 177.78(14)
C14A C15A C16A C17A -1.5(2)
C11A C12A C17A C8A 1.1(3)
C13A C12A C17A C8A 179.99(15)
C11A C12A C17A C16A -178.38(16)
C13A C12A C17A C16A 0.5(2)
C9A C8A C17A C12A -1.3(2)
C7A C8A C17A C12A 179.42(15)
C9A C8A C17A C16A 178.18(16)
C7A C8A C17A C16A -1.1(2)
C5A C16A C17A C12A 179.29(15)
C15A C16A C17A C12A 0.6(2)
C5A C16A C17A C8A -0.2(2)
C15A C16A C17A C8A -178.86(14)
C1B O1B N1B C18B 106.99(19)
C18B N1B C1B O1B -96.80(19)
C18B N1B C1B C2B 155.80(19)
O1B N1B C1B C2B -107.40(19)
N1B O1B C1B C2B 111.4(2)
N1B C1B C2B C3B 7.6(3)
O1B C1B C2B C3B -66.0(2)
N1B C1B C2B C15B -174.31(17)
O1B C1B C2B C15B 112.1(2)
C15B C2B C3B C4B -0.1(3)
C1B C2B C3B C4B 177.99(17)
C2B C3B C4B C5B -0.7(3)
C3B C4B C5B C16B 0.4(3)
C3B C4B C5B C6B -179.73(17)
C4B C5B C6B C7B 178.46(18)
C16B C5B C6B C7B -1.6(3)
C5B C6B C7B C8B -0.7(3)
C6B C7B C8B C9B -176.6(2)
C6B C7B C8B C17B 2.3(3)
C17B C8B C9B C10B -0.1(3)
C7B C8B C9B C10B 178.8(2)
C8B C9B C10B C11B 1.3(4)
C9B C10B C11B C12B -0.9(4)
C10B C11B C12B C17B -0.8(3)
C10B C11B C12B C13B 179.7(2)
C11B C12B C13B C14B 177.2(2)
C17B C12B C13B C14B -2.4(3)
C12B C13B C14B C15B -0.2(3)
C3B C2B C15B C16B 1.3(2)
C1B C2B C15B C16B -176.78(16)
C3B C2B C15B C14B -179.74(17)
C1B C2B C15B C14B 2.2(3)
C13B C14B C15B C2B -176.61(18)
C13B C14B C15B C16B 2.4(3)
C4B C5B C16B C17B -177.85(16)
C6B C5B C16B C17B 2.2(2)
C4B C5B C16B C15B 0.8(2)
C6B C5B C16B C15B -179.06(15)
C2B C15B C16B C5B -1.7(2)
C14B C15B C16B C5B 179.31(15)
C2B C15B C16B C17B 177.02(15)
C14B C15B C16B C17B -2.0(2)
C11B C12B C17B C16B -176.90(17)
C13B C12B C17B C16B 2.6(3)
C11B C12B C17B C8B 2.0(3)
C13B C12B C17B C8B -178.50(16)
C5B C16B C17B C12B 178.24(16)
C15B C16B C17B C12B -0.5(2)
C5B C16B C17B C8B -0.6(2)
C15B C16B C17B C8B -179.31(15)
C9B C8B C17B C12B -1.6(3)
C7B C8B C17B C12B 179.50(16)
C9B C8B C17B C16B 177.31(18)
C7B C8B C17B C16B -1.6(2)
C18C N1C O1C C1C -107.6(2)
N1C O1C C1C C2C -111.2(2)
C18C N1C C1C O1C 97.0(2)
C18C N1C C1C C2C -155.26(19)
O1C N1C C1C C2C 107.77(19)
O1C C1C C2C C3C 77.2(2)
N1C C1C C2C C3C 3.5(3)
O1C C1C C2C C15C -101.2(2)
N1C C1C C2C C15C -174.86(16)
C15C C2C C3C C4C 0.7(3)
C1C C2C C3C C4C -177.69(16)
C2C C3C C4C C5C 0.2(3)
C3C C4C C5C C16C -0.8(3)
C3C C4C C5C C6C 179.80(17)
C4C C5C C6C C7C -179.87(17)
C16C C5C C6C C7C 0.7(3)
C5C C6C C7C C8C -0.3(3)
C6C C7C C8C C9C -179.35(18)
C6C C7C C8C C17C -0.2(3)
C17C C8C C9C C10C 0.5(3)
C7C C8C C9C C10C 179.62(19)
C8C C9C C10C C11C -0.1(3)
C9C C10C C11C C12C -0.2(4)
C10C C11C C12C C17C 0.0(3)
C10C C11C C12C C13C -180.0(2)
C11C C12C C13C C14C 179.87(19)
C17C C12C C13C C14C -0.1(3)
C12C C13C C14C C15C 0.1(3)
C3C C2C C15C C16C -1.0(2)
C1C C2C C15C C16C 177.42(15)
C3C C2C C15C C14C 179.70(16)
C1C C2C C15C C14C -1.9(2)
C13C C14C C15C C2C 179.18(16)
C13C C14C C15C C16C -0.2(2)
C4C C5C C16C C17C 179.96(15)
C6C C5C C16C C17C -0.6(2)
C4C C5C C16C C15C 0.5(2)
C6C C5C C16C C15C 179.95(14)
C2C C15C C16C C5C 0.4(2)
C14C C15C C16C C5C 179.73(14)
C2C C15C C16C C17C -179.08(14)
C14C C15C C16C C17C 0.3(2)
C11C C12C C17C C8C 0.4(3)
C13C C12C C17C C8C -179.62(15)
C11C C12C C17C C16C -179.74(17)
C13C C12C C17C C16C 0.3(2)
C9C C8C C17C C12C -0.6(2)
C7C C8C C17C C12C -179.77(15)
C9C C8C C17C C16C 179.47(16)
C7C C8C C17C C16C 0.3(2)
C5C C16C C17C C12C -179.81(15)
C15C C16C C17C C12C -0.4(2)
C5C C16C C17C C8C 0.1(2)
C15C C16C C17C C8C 179.55(15)
C18D N1D O1D C1D 107.4(2)
C18D N1D C1D O1D -96.7(2)
C18D N1D C1D C2D 155.5(2)
O1D N1D C1D C2D -107.8(2)
N1D O1D C1D C2D 111.2(2)
N1D C1D C2D C3D -1.1(3)
O1D C1D C2D C3D -74.9(2)
N1D C1D C2D C15D 177.04(18)
O1D C1D C2D C15D 103.2(2)
C15D C2D C3D C4D 1.1(3)
C1D C2D C3D C4D 179.31(18)
C2D C3D C4D C5D -1.0(3)
C3D C4D C5D C16D 0.2(3)
C3D C4D C5D C6D 179.71(18)
C4D C5D C6D C7D 178.60(19)
C16D C5D C6D C7D -1.9(3)
C5D C6D C7D C8D 0.3(3)
C6D C7D C8D C9D -178.6(2)
C6D C7D C8D C17D 0.8(3)
C17D C8D C9D C10D 0.2(3)
C7D C8D C9D C10D 179.7(2)
C8D C9D C10D C11D 0.2(4)
C9D C10D C11D C12D -0.1(4)
C10D C11D C12D C17D -0.3(3)
C10D C11D C12D C13D -179.8(2)
C11D C12D C13D C14D 179.3(2)
C17D C12D C13D C14D -0.2(3)
C12D C13D C14D C15D -0.4(3)
C3D C2D C15D C16D -0.4(3)
C1D C2D C15D C16D -178.55(16)
C3D C2D C15D C14D 178.27(17)
C1D C2D C15D C14D 0.1(3)
C13D C14D C15D C2D -177.96(18)
C13D C14D C15D C16D 0.7(3)
C4D C5D C16D C17D -178.25(17)
C6D C5D C16D C17D 2.2(2)
C4D C5D C16D C15D 0.5(3)
C6D C5D C16D C15D -179.00(15)
C2D C15D C16D C5D -0.4(2)
C14D C15D C16D C5D -179.17(15)
C2D C15D C16D C17D 178.34(16)
C14D C15D C16D C17D -0.4(2)
C11D C12D C17D C16D -179.03(18)
C13D C12D C17D C16D 0.6(3)
C11D C12D C17D C8D 0.6(3)
C13D C12D C17D C8D -179.78(17)
C5D C16D C17D C12D 178.56(16)
C15D C16D C17D C12D -0.2(2)
C5D C16D C17D C8D -1.1(2)
C15D C16D C17D C8D -179.89(16)
C9D C8D C17D C12D -0.6(3)
C7D C8D C17D C12D 179.91(17)
C9D C8D C17D C16D 179.06(18)
C7D C8D C17D C16D -0.4(3)
